data_4506675
loop_
_publ_author_name
'Cai, Song-Liang'
'Zheng, Sheng-Run'
'Wen, Zhen-Zhen'
'Fan, Jun'
'Wang, Ning'
'Zhang, Wei-Guang'

_publ_section_title
;
 Two Types of New Three-Dimensional d--f Heterometallic Coordination
 Polymers Based on 2-(Pyridin-3-yl)-1H-Imidazole-4,5-Dicarboxylate and
 Oxalate Ligands: Syntheses, Structures, Luminescence, and Magnetic
 Properties
;
_journal_issue 9
_journal_name_full 'Crystal Growth &amp; Design'
_journal_page_first 4441
_journal_paper_doi 10.1021/cg300613t
_journal_volume 12
_journal_year 2012
_chemical_formula_moiety 'C24 H18 Fe N6 O20 Sm2, 4(H2 O) '
_chemical_formula_sum 'C24 H26 Fe N6 O24 Sm2'
_chemical_formula_weight 1139.06
_chemical_name_systematic
; 
 ? 
;
_space_group_IT_number 2
_symmetry_cell_setting triclinic
_symmetry_space_group_name_Hall '-P 1'
_symmetry_space_group_name_H-M 'P -1'
_atom_sites_solution_hydrogens geom
_atom_sites_solution_primary direct
_atom_sites_solution_secondary difmap
_audit_creation_method SHELXL-97
_cell_angle_alpha 92.008(2)
_cell_angle_beta 110.5310(10)
_cell_angle_gamma 102.872(2)
_cell_formula_units_Z 2
_cell_length_a 10.5890(13)
_cell_length_b 12.8173(16)
_cell_length_c 14.2610(18)
_cell_measurement_reflns_used 3787
_cell_measurement_temperature 298(2)
_cell_measurement_theta_max 27.88
_cell_measurement_theta_min 2.33
_cell_volume 1753.4(4)
_computing_cell_refinement 'Bruker SAINT'
_computing_data_collection 'Bruker APEX2'
_computing_data_reduction 'Bruker SAINT'
_computing_molecular_graphics 'Bruker SHELXTL'
_computing_publication_material 'Bruker SHELXTL'
_computing_structure_refinement 'SHELXL-97 (Sheldrick, 2008)'
_computing_structure_solution 'SHELXS-97 (Sheldrick, 2008)'
_diffrn_ambient_temperature 298(2)
_diffrn_measured_fraction_theta_full 0.976
_diffrn_measured_fraction_theta_max 0.976
_diffrn_radiation_monochromator graphite
_diffrn_radiation_source 'fine-focus sealed tube'
_diffrn_radiation_type MoK\a
_diffrn_radiation_wavelength 0.71073
_diffrn_reflns_av_R_equivalents 0.0256
_diffrn_reflns_av_sigmaI/netI 0.0624
_diffrn_reflns_limit_h_max 12
_diffrn_reflns_limit_h_min -6
_diffrn_reflns_limit_k_max 14
_diffrn_reflns_limit_k_min -15
_diffrn_reflns_limit_l_max 14
_diffrn_reflns_limit_l_min -17
_diffrn_reflns_number 8792
_diffrn_reflns_theta_full 25.10
_diffrn_reflns_theta_max 25.10
_diffrn_reflns_theta_min 1.54
_exptl_absorpt_coefficient_mu 3.819
_exptl_absorpt_correction_T_max 0.4486
_exptl_absorpt_correction_T_min 0.3746
_exptl_absorpt_correction_type multi-scan
_exptl_absorpt_process_details 'SADABS (Sheldrick, 1996)'
_exptl_crystal_colour yellow
_exptl_crystal_density_diffrn 2.157
_exptl_crystal_density_method 'not measured'
_exptl_crystal_description block
_exptl_crystal_F_000 1108
_exptl_crystal_size_max 0.32
_exptl_crystal_size_mid 0.30
_exptl_crystal_size_min 0.25
_refine_diff_density_max 2.374
_refine_diff_density_min -1.110
_refine_diff_density_rms 0.171
_refine_ls_extinction_method none
_refine_ls_goodness_of_fit_ref 1.025
_refine_ls_hydrogen_treatment constr
_refine_ls_matrix_type full
_refine_ls_number_parameters 514
_refine_ls_number_reflns 6095
_refine_ls_number_restraints 0
_refine_ls_restrained_S_all 1.025
_refine_ls_R_factor_all 0.0624
_refine_ls_R_factor_gt 0.0432
_refine_ls_shift/su_max 0.001
_refine_ls_shift/su_mean 0.000
_refine_ls_structure_factor_coef Fsqd
_refine_ls_weighting_details 'calc w=1/[\s^2^(Fo^2^)+(0.0353P)^2^+11.7325P] where P=(Fo^2^+2Fc^2^)/3'
_refine_ls_weighting_scheme calc
_refine_ls_wR_factor_gt 0.0915
_refine_ls_wR_factor_ref 0.1034
_reflns_number_gt 4663
_reflns_number_total 6095
_reflns_threshold_expression >2sigma(I)
_cod_data_source_file cg300613t_si_001.cif
_cod_data_source_block Sm-Fe
_cod_depositor_comments
;
The following automatic conversions were performed:

'_symmetry_cell_setting' value 'Triclinic' changed to 'triclinic'
according to /home/saulius/struct/CIF-dictionaries/cif_core.dic
dictionary named 'cif_core.dic' version 2.4.2 from 2011-04-26.

Automatic conversion script
Id: cif_fix_values 1891 2012-01-12 08:04:46Z andrius 
;
_cod_original_sg_symbol_H-M P-1
_cod_database_code 4506675

loop_
_symmetry_equiv_pos_as_xyz
'x, y, z'
'-x, -y, -z'

loop_
_atom_site_label
_atom_site_type_symbol
_atom_site_fract_x
_atom_site_fract_y
_atom_site_fract_z
_atom_site_U_iso_or_equiv
_atom_site_adp_type
_atom_site_occupancy
_atom_site_symmetry_multiplicity
_atom_site_calc_flag
_atom_site_refinement_flags
Sm1 Sm 0.54248(4) 0.25213(3) 0.03180(3) 0.01547(12) Uani 1 1 d .
Sm2 Sm 0.91125(4) 0.24861(3) -0.02422(3) 0.01607(12) Uani 1 1 d .
O8 O 0.9846(6) 0.1966(5) 0.1504(4) 0.0298(15) Uani 1 1 d .
O7 O 0.7764(5) 0.2259(4) 0.0953(4) 0.0213(13) Uani 1 1 d .
O6 O 0.6263(6) 0.2995(4) 0.2102(4) 0.0238(13) Uani 1 1 d .
O5 O 0.6367(6) 0.2876(5) 0.3665(4) 0.0307(15) Uani 1 1 d .
C12 C 0.7993(8) 0.2225(6) 0.3221(6) 0.0165(17) Uani 1 1 d .
C13 C 0.8772(8) 0.1981(7) 0.2684(6) 0.0224(19) Uani 1 1 d .
C14 C 0.8767(8) 0.2059(6) 0.1656(6) 0.0186(18) Uani 1 1 d .
C11 C 0.6779(8) 0.2712(7) 0.2963(6) 0.0209(19) Uani 1 1 d .
C15 C 0.9694(8) 0.1680(6) 0.4266(6) 0.0196(18) Uani 1 1 d .
N5 N 0.9839(7) 0.1643(6) 0.3361(5) 0.0254(17) Uani 1 1 d .
H5 H 1.0489 0.1441 0.3232 0.030 Uiso 1 1 calc R
N4 N 0.8588(7) 0.2025(5) 0.4215(5) 0.0219(16) Uani 1 1 d .
O2 O 0.6822(5) 0.2822(4) -0.0877(4) 0.0188(12) Uani 1 1 d .
O1 O 0.4744(6) 0.3138(5) -0.1423(4) 0.0255(14) Uani 1 1 d .
O4 O 0.7864(6) 0.1585(5) -0.3576(4) 0.0298(15) Uani 1 1 d .
O3 O 0.8170(6) 0.1832(5) -0.1964(4) 0.0248(14) Uani 1 1 d .
C1 C 0.5788(8) 0.2986(6) -0.1588(6) 0.0216(19) Uani 1 1 d .
C3 C 0.6412(9) 0.2508(6) -0.3166(6) 0.0217(19) Uani 1 1 d .
C2 C 0.5745(8) 0.2947(6) -0.2631(6) 0.0178(18) Uani 1 1 d .
C4 C 0.7560(9) 0.1942(6) -0.2868(6) 0.0202(19) Uani 1 1 d .
C6 C 0.3929(8) 0.3442(6) -0.5201(6) 0.0210(19) Uani 1 1 d .
C5 C 0.4839(9) 0.3131(7) -0.4249(6) 0.0230(19) Uani 1 1 d .
N1 N 0.4750(7) 0.3335(6) -0.3346(5) 0.0222(16) Uani 1 1 d .
H1 H 0.4174 0.3653 -0.3233 0.027 Uiso 1 1 calc R
N2 N 0.5828(7) 0.2622(6) -0.4173(5) 0.0226(16) Uani 1 1 d .
Fe1 Fe 0.71560(13) 0.22327(10) 0.50265(9) 0.0230(3) Uani 1 1 d .
O3W O 0.5758(6) 0.0643(5) 0.4395(4) 0.0326(15) Uani 1 1 d .
H3WA H 0.5905 0.0753 0.5020 0.039 Uiso 1 1 d R
H3WB H 0.6252 0.0228 0.4327 0.039 Uiso 1 1 d R
O4W O 0.8553(7) 0.3754(5) 0.5740(5) 0.0414(17) Uani 1 1 d .
H4WA H 0.9006 0.4105 0.5579 0.050 Uiso 1 1 d R
H4WB H 0.8075 0.3293 0.5732 0.050 Uiso 1 1 d R
C22 C 0.2547(8) 0.3148(7) 0.0245(6) 0.0209(19) Uani 1 1 d .
C24 C 0.9983(9) 0.4978(7) -0.0554(6) 0.0214(19) Uani 1 1 d .
C21 C 0.2063(9) 0.1943(7) -0.0139(7) 0.025(2) Uani 1 1 d .
C23 C 0.5088(8) -0.0030(7) 0.0558(6) 0.0207(19) Uani 1 1 d .
O14 O 0.4998(6) -0.0944(4) 0.0851(4) 0.0245(14) Uani 1 1 d .
O16 O 1.0534(6) 0.5836(4) -0.0797(4) 0.0243(14) Uani 1 1 d .
O11 O 0.1640(6) 0.3565(5) 0.0365(5) 0.0328(16) Uani 1 1 d .
O12 O 0.0797(6) 0.1489(5) -0.0368(5) 0.0343(16) Uani 1 1 d .
O15 O 0.9435(6) 0.4088(5) -0.1088(4) 0.0280(14) Uani 1 1 d .
O9 O 0.2983(6) 0.1501(5) -0.0196(5) 0.0359(17) Uani 1 1 d .
O1W O 0.6698(6) 0.4459(4) 0.0617(5) 0.0286(14) Uani 1 1 d .
H1WA H 0.7450 0.4345 0.0599 0.034 Uiso 1 1 d R
H1WB H 0.6530 0.4978 0.0279 0.034 Uiso 1 1 d R
C16 C 1.0727(9) 0.1429(7) 0.5177(6) 0.025(2) Uani 1 1 d .
C17 C 1.1716(9) 0.0901(7) 0.5098(7) 0.028(2) Uani 1 1 d .
H17 H 1.1712 0.0715 0.4460 0.034 Uiso 1 1 calc R
O2W O 0.8096(8) 0.0534(5) -0.0406(5) 0.050(2) Uani 1 1 d .
H2WA H 0.8192 -0.0040 -0.0139 0.060 Uiso 1 1 d R
H2WB H 0.7873 0.0387 -0.1038 0.060 Uiso 1 1 d R
O13 O 0.5308(6) 0.0847(4) 0.1091(4) 0.0256(14) Uani 1 1 d .
O10 O 0.3791(6) 0.3612(5) 0.0397(5) 0.0264(14) Uani 1 1 d .
N6 N 1.2666(8) 0.0655(6) 0.5903(6) 0.0333(19) Uani 1 1 d .
C8 C 0.2596(9) 0.4629(7) -0.6024(6) 0.027(2) Uani 1 1 d .
H8 H 0.2229 0.5219 -0.5991 0.032 Uiso 1 1 calc R
C10 C 0.3675(9) 0.2891(8) -0.6116(6) 0.028(2) Uani 1 1 d .
H10 H 0.4041 0.2299 -0.6140 0.034 Uiso 1 1 calc R
C18 C 1.0753(10) 0.1690(8) 0.6137(7) 0.033(2) Uani 1 1 d .
H18 H 1.0100 0.2027 0.6219 0.039 Uiso 1 1 calc R
N3 N 0.2881(10) 0.3206(8) -0.7006(7) 0.058(3) Uani 1 1 d .
C20 C 1.2685(9) 0.0930(8) 0.6820(7) 0.035(2) Uani 1 1 d .
H20 H 1.3352 0.0766 0.7381 0.042 Uiso 1 1 calc R
C9 C 0.2356(11) 0.4105(8) -0.6895(8) 0.043(3) Uani 1 1 d .
H9 H 0.1810 0.4337 -0.7475 0.052 Uiso 1 1 calc R
C7 C 0.3364(10) 0.4312(8) -0.5192(7) 0.037(2) Uani 1 1 d .
H7 H 0.3532 0.4690 -0.4574 0.045 Uiso 1 1 calc R
C19 C 1.1737(10) 0.1455(8) 0.6963(7) 0.039(3) Uani 1 1 d .
H19 H 1.1772 0.1642 0.7609 0.047 Uiso 1 1 calc R
O5W O 0.3471(9) 0.4723(6) 0.7339(6) 0.062(2) Uani 1 1 d .
H5WA H 0.2807 0.4404 0.7512 0.075 Uiso 1 1 d R
H5WB H 0.3547 0.5397 0.7423 0.075 Uiso 1 1 d R
O7W O 0.1152(8) 0.0263(6) 0.2611(6) 0.065(2) Uani 1 1 d .
H7WB H 0.0541 0.0146 0.2017 0.078 Uiso 1 1 d R
H7WA H 0.1251 -0.0356 0.2767 0.078 Uiso 1 1 d R
O6W O 0.3893(9) 0.0650(8) 0.2418(7) 0.082(3) Uani 1 1 d .
H6WA H 0.3911 0.0390 0.2961 0.099 Uiso 1 1 d R
H6WB H 0.4706 0.1035 0.2521 0.099 Uiso 1 1 d R
O8W O 0.0818(10) 0.3820(9) 0.7564(8) 0.108(4) Uani 1 1 d .
H8WA H 0.0438 0.3839 0.7997 0.130 Uiso 1 1 d R
H8WB H 0.0197 0.3474 0.7018 0.130 Uiso 1 1 d R

loop_
_atom_site_aniso_label
_atom_site_aniso_U_11
_atom_site_aniso_U_22
_atom_site_aniso_U_33
_atom_site_aniso_U_23
_atom_site_aniso_U_13
_atom_site_aniso_U_12
Sm1 0.0148(2) 0.0190(2) 0.0137(2) 0.00355(17) 0.00563(17) 0.00545(17)
Sm2 0.0151(2) 0.0201(2) 0.0137(2) 0.00357(17) 0.00563(18) 0.00517(17)
O8 0.022(3) 0.053(4) 0.020(4) 0.015(3) 0.007(3) 0.021(3)
O7 0.020(3) 0.030(3) 0.016(3) 0.007(2) 0.007(3) 0.008(3)
O6 0.031(3) 0.029(3) 0.014(3) 0.004(3) 0.006(3) 0.015(3)
O5 0.030(4) 0.055(4) 0.017(3) 0.010(3) 0.011(3) 0.024(3)
C12 0.018(4) 0.017(4) 0.015(4) 0.002(3) 0.007(3) 0.003(3)
C13 0.020(5) 0.031(5) 0.017(5) 0.011(4) 0.004(4) 0.011(4)
C14 0.017(4) 0.026(5) 0.014(4) 0.005(3) 0.002(4) 0.010(4)
C11 0.021(5) 0.029(5) 0.013(5) 0.004(4) 0.007(4) 0.006(4)
C15 0.019(5) 0.022(4) 0.022(5) 0.011(4) 0.010(4) 0.009(4)
N5 0.027(4) 0.035(4) 0.020(4) 0.011(3) 0.011(3) 0.012(3)
N4 0.024(4) 0.029(4) 0.015(4) 0.005(3) 0.006(3) 0.014(3)
O2 0.017(3) 0.027(3) 0.015(3) 0.006(2) 0.006(2) 0.007(2)
O1 0.021(3) 0.039(4) 0.023(3) 0.009(3) 0.011(3) 0.016(3)
O4 0.039(4) 0.045(4) 0.016(3) 0.006(3) 0.015(3) 0.025(3)
O3 0.031(3) 0.032(3) 0.015(3) 0.006(3) 0.007(3) 0.016(3)
C1 0.018(5) 0.020(4) 0.026(5) 0.005(4) 0.006(4) 0.006(4)
C3 0.029(5) 0.018(4) 0.025(5) 0.007(4) 0.015(4) 0.010(4)
C2 0.017(4) 0.027(5) 0.008(4) 0.011(3) 0.001(3) 0.007(4)
C4 0.025(5) 0.017(4) 0.022(5) 0.012(4) 0.008(4) 0.010(4)
C6 0.021(5) 0.022(5) 0.016(5) 0.002(3) 0.001(4) 0.007(4)
C5 0.025(5) 0.031(5) 0.016(5) 0.002(4) 0.011(4) 0.006(4)
N1 0.019(4) 0.034(4) 0.018(4) 0.007(3) 0.008(3) 0.013(3)
N2 0.032(4) 0.030(4) 0.011(4) 0.009(3) 0.008(3) 0.015(3)
Fe1 0.0268(7) 0.0333(7) 0.0142(6) 0.0071(5) 0.0094(5) 0.0142(6)
O3W 0.038(4) 0.041(4) 0.022(4) 0.000(3) 0.011(3) 0.016(3)
O4W 0.041(4) 0.034(4) 0.050(5) 0.008(3) 0.024(4) -0.002(3)
C22 0.016(5) 0.029(5) 0.021(5) 0.006(4) 0.007(4) 0.010(4)
C24 0.020(5) 0.024(5) 0.024(5) 0.000(4) 0.008(4) 0.012(4)
C21 0.020(5) 0.021(5) 0.045(6) 0.014(4) 0.019(4) 0.010(4)
C23 0.011(4) 0.028(5) 0.021(5) 0.004(4) 0.005(4) 0.003(3)
O14 0.031(4) 0.020(3) 0.023(3) 0.003(3) 0.010(3) 0.006(3)
O16 0.031(3) 0.019(3) 0.027(4) 0.004(3) 0.019(3) 0.001(3)
O11 0.021(3) 0.031(4) 0.046(4) -0.007(3) 0.012(3) 0.008(3)
O12 0.019(3) 0.028(4) 0.059(5) 0.004(3) 0.018(3) 0.006(3)
O15 0.038(4) 0.023(3) 0.019(3) 0.000(3) 0.009(3) 0.001(3)
O9 0.020(3) 0.026(4) 0.058(5) -0.003(3) 0.013(3) 0.005(3)
O1W 0.028(3) 0.021(3) 0.041(4) 0.003(3) 0.020(3) 0.003(3)
C16 0.023(5) 0.028(5) 0.021(5) 0.010(4) 0.005(4) 0.009(4)
C17 0.029(5) 0.040(6) 0.019(5) 0.001(4) 0.009(4) 0.014(4)
O2W 0.070(5) 0.034(4) 0.046(5) 0.000(3) 0.034(4) -0.002(4)
O13 0.038(4) 0.021(3) 0.018(3) 0.003(3) 0.011(3) 0.007(3)
O10 0.020(3) 0.025(3) 0.036(4) 0.001(3) 0.013(3) 0.005(3)
N6 0.035(5) 0.037(5) 0.025(5) 0.007(4) 0.005(4) 0.014(4)
C8 0.033(5) 0.026(5) 0.017(5) 0.000(4) -0.006(4) 0.023(4)
C10 0.023(5) 0.045(6) 0.019(5) 0.009(4) 0.007(4) 0.016(4)
C18 0.031(5) 0.050(6) 0.020(5) 0.006(4) 0.009(4) 0.017(5)
N3 0.051(6) 0.081(8) 0.041(6) 0.017(5) 0.014(5) 0.018(5)
C20 0.024(5) 0.044(6) 0.026(6) 0.008(5) -0.004(4) 0.006(4)
C9 0.042(6) 0.045(6) 0.041(7) 0.026(5) 0.007(5) 0.017(5)
C7 0.041(6) 0.048(6) 0.016(5) -0.006(4) 0.004(4) 0.009(5)
C19 0.039(6) 0.059(7) 0.012(5) 0.000(4) 0.003(4) 0.010(5)
O5W 0.100(7) 0.052(5) 0.073(6) 0.021(4) 0.058(5) 0.048(5)
O7W 0.077(6) 0.068(6) 0.070(6) 0.020(5) 0.030(5) 0.049(5)
O6W 0.060(6) 0.111(8) 0.060(6) -0.005(5) 0.028(5) -0.018(5)
O8W 0.088(8) 0.133(10) 0.108(9) -0.027(7) 0.055(7) 0.012(7)

loop_
_atom_type_symbol
_atom_type_description
_atom_type_scat_dispersion_real
_atom_type_scat_dispersion_imag
_atom_type_scat_source
C C 0.0033 0.0016 'International Tables Vol C Tables 4.2.6.8 and 6.1.1.4'
H H 0.0000 0.0000 'International Tables Vol C Tables 4.2.6.8 and 6.1.1.4'
N N 0.0061 0.0033 'International Tables Vol C Tables 4.2.6.8 and 6.1.1.4'
O O 0.0106 0.0060 'International Tables Vol C Tables 4.2.6.8 and 6.1.1.4'
Sm Sm -0.1638 3.4418 'International Tables Vol C Tables 4.2.6.8 and 6.1.1.4'
Fe Fe 0.3463 0.8444 'International Tables Vol C Tables 4.2.6.8 and 6.1.1.4'

loop_
_geom_angle_atom_site_label_1
_geom_angle_atom_site_label_2
_geom_angle_atom_site_label_3
_geom_angle
_geom_angle_site_symmetry_1
_geom_angle_site_symmetry_3
O6 Sm1 O7 74.51(18) . .
O6 Sm1 O14 137.45(19) . 2_655
O7 Sm1 O14 82.43(18) . 2_655
O6 Sm1 O13 72.38(19) . .
O7 Sm1 O13 72.84(19) . .
O14 Sm1 O13 66.79(19) 2_655 .
O6 Sm1 O9 106.6(2) . .
O7 Sm1 O9 140.71(19) . .
O14 Sm1 O9 70.7(2) 2_655 .
O13 Sm1 O9 70.5(2) . .
O6 Sm1 O10 80.86(19) . .
O7 Sm1 O10 148.66(19) . .
O14 Sm1 O10 128.84(19) 2_655 .
O13 Sm1 O10 117.7(2) . .
O9 Sm1 O10 65.14(19) . .
O6 Sm1 O1W 74.9(2) . .
O7 Sm1 O1W 82.86(19) . .
O14 Sm1 O1W 137.4(2) 2_655 .
O13 Sm1 O1W 143.3(2) . .
O9 Sm1 O1W 136.12(19) . .
O10 Sm1 O1W 72.10(19) . .
O6 Sm1 O1 147.95(19) . .
O7 Sm1 O1 113.53(18) . .
O14 Sm1 O1 74.25(19) 2_655 .
O13 Sm1 O1 139.41(19) . .
O9 Sm1 O1 86.6(2) . .
O10 Sm1 O1 78.62(19) . .
O1W Sm1 O1 75.53(19) . .
O6 Sm1 O2 128.24(18) . .
O7 Sm1 O2 63.04(17) . .
O14 Sm1 O2 65.77(18) 2_655 .
O13 Sm1 O2 117.65(18) . .
O9 Sm1 O2 124.9(2) . .
O10 Sm1 O2 123.09(18) . .
O1W Sm1 O2 71.89(18) . .
O1 Sm1 O2 50.55(17) . .
O3 Sm2 O2 74.35(18) . .
O3 Sm2 O15 75.47(19) . .
O2 Sm2 O15 76.35(19) . .
O3 Sm2 O16 137.05(19) . 2_765
O2 Sm2 O16 78.00(18) . 2_765
O15 Sm2 O16 66.42(19) . 2_765
O3 Sm2 O2W 72.3(2) . .
O2 Sm2 O2W 91.2(2) . .
O15 Sm2 O2W 147.5(2) . .
O16 Sm2 O2W 140.8(2) 2_765 .
O3 Sm2 O12 78.6(2) . 1_655
O2 Sm2 O12 150.9(2) . 1_655
O15 Sm2 O12 107.3(2) . 1_655
O16 Sm2 O12 130.5(2) 2_765 1_655
O2W Sm2 O12 70.1(2) . 1_655
O3 Sm2 O8 144.7(2) . .
O2 Sm2 O8 115.01(18) . .
O15 Sm2 O8 138.9(2) . .
O16 Sm2 O8 77.3(2) 2_765 .
O2W Sm2 O8 73.5(2) . .
O12 Sm2 O8 81.8(2) 1_655 .
O3 Sm2 O11 113.7(2) . 1_655
O2 Sm2 O11 138.06(18) . 1_655
O15 Sm2 O11 67.2(2) . 1_655
O16 Sm2 O11 69.10(18) 2_765 1_655
O2W Sm2 O11 130.8(2) . 1_655
O12 Sm2 O11 64.10(19) 1_655 1_655
O8 Sm2 O11 82.8(2) . 1_655
O3 Sm2 O7 125.08(19) . .
O2 Sm2 O7 63.80(17) . .
O15 Sm2 O7 123.03(19) . .
O16 Sm2 O7 66.73(18) 2_765 .
O2W Sm2 O7 74.6(2) . .
O12 Sm2 O7 127.6(2) 1_655 .
O8 Sm2 O7 51.21(18) . .
O11 Sm2 O7 121.13(19) 1_655 .
C14 O8 Sm2 95.8(4) . .
C14 O7 Sm1 150.2(5) . .
C14 O7 Sm2 92.6(5) . .
Sm1 O7 Sm2 117.1(2) . .
C11 O6 Sm1 147.0(5) . .
C11 O5 Fe1 119.7(5) . .
C13 C12 N4 109.0(7) . .
C13 C12 C11 133.1(8) . .
N4 C12 C11 117.7(7) . .
N5 C13 C12 105.7(7) . .
N5 C13 C14 117.6(7) . .
C12 C13 C14 136.6(7) . .
O7 C14 O8 120.1(7) . .
O7 C14 C13 122.4(7) . .
O8 C14 C13 117.4(7) . .
O5 C11 O6 122.7(8) . .
O5 C11 C12 116.1(7) . .
O6 C11 C12 121.1(7) . .
N4 C15 N5 111.0(7) . .
N4 C15 C16 126.9(8) . .
N5 C15 C16 122.0(7) . .
C15 N5 C13 108.4(7) . .
C15 N5 H5 125.8 . .
C13 N5 H5 125.8 . .
C15 N4 C12 106.0(7) . .
C15 N4 Fe1 145.1(6) . .
C12 N4 Fe1 108.3(5) . .
C1 O2 Sm2 151.4(6) . .
C1 O2 Sm1 92.0(5) . .
Sm2 O2 Sm1 115.9(2) . .
C1 O1 Sm1 95.3(5) . .
C4 O4 Fe1 116.7(5) . 1_554
C4 O3 Sm2 151.1(5) . .
O1 C1 O2 120.6(8) . .
O1 C1 C2 118.4(7) . .
O2 C1 C2 121.0(8) . .
N2 C3 C2 109.6(7) . .
N2 C3 C4 117.2(7) . .
C2 C3 C4 133.1(8) . .
N1 C2 C3 104.9(7) . .
N1 C2 C1 119.2(7) . .
C3 C2 C1 135.6(7) . .
O3 C4 O4 122.7(7) . .
O3 C4 C3 121.1(8) . .
O4 C4 C3 116.2(7) . .
C10 C6 C7 118.2(8) . .
C10 C6 C5 120.5(7) . .
C7 C6 C5 121.3(8) . .
N2 C5 N1 111.2(7) . .
N2 C5 C6 125.4(7) . .
N1 C5 C6 123.4(8) . .
C5 N1 C2 108.3(7) . .
C5 N1 H1 125.9 . .
C2 N1 H1 125.9 . .
C5 N2 C3 106.0(7) . .
C5 N2 Fe1 142.4(6) . 1_554
C3 N2 Fe1 109.6(5) . 1_554
O5 Fe1 O4W 91.3(3) . .
O5 Fe1 O4 177.0(2) . 1_556
O4W Fe1 O4 89.3(3) . 1_556
O5 Fe1 O3W 92.3(2) . .
O4W Fe1 O3W 176.2(2) . .
O4 Fe1 O3W 87.0(2) 1_556 .
O5 Fe1 N2 101.1(2) . 1_556
O4W Fe1 N2 86.2(3) . 1_556
O4 Fe1 N2 76.0(2) 1_556 1_556
O3W Fe1 N2 92.2(2) . 1_556
O5 Fe1 N4 76.1(2) . .
O4W Fe1 N4 88.5(3) . .
O4 Fe1 N4 106.8(2) 1_556 .
O3W Fe1 N4 93.2(2) . .
N2 Fe1 N4 174.0(3) 1_556 .
O5 Fe1 H3WA 111.5 . .
O4W Fe1 H3WA 153.5 . .
O4 Fe1 H3WA 67.3 1_556 .
O3W Fe1 H3WA 22.9 . .
N2 Fe1 H3WA 76.5 1_556 .
N4 Fe1 H3WA 109.4 . .
O5 Fe1 H4WB 99.6 . .
O4W Fe1 H4WB 11.8 . .
O4 Fe1 H4WB 80.6 1_556 .
O3W Fe1 H4WB 164.9 . .
N2 Fe1 H4WB 76.5 1_556 .
N4 Fe1 H4WB 98.6 . .
H3WA Fe1 H4WB 142.0 . .
Fe1 O3W H3WA 70.4 . .
Fe1 O3W H3WB 107.2 . .
H3WA O3W H3WB 107.7 . .
Fe1 O4W H4WA 129.9 . .
Fe1 O4W H4WB 27.7 . .
H4WA O4W H4WB 157.6 . .
O11 C22 O10 127.3(8) . .
O11 C22 C21 115.6(7) . .
O10 C22 C21 117.1(7) . .
O16 C24 O15 127.2(8) . .
O16 C24 C24 116.2(9) . 2_765
O15 C24 C24 116.6(10) . 2_765
O12 C21 O9 126.1(8) . .
O12 C21 C22 117.7(7) . .
O9 C21 C22 116.2(7) . .
O14 C23 O13 126.0(8) . .
O14 C23 C23 117.0(9) . 2_655
O13 C23 C23 117.0(9) . 2_655
C23 O14 Sm1 120.1(5) . 2_655
C24 O16 Sm2 117.5(5) . 2_765
C22 O11 Sm2 120.1(5) . 1_455
C21 O12 Sm2 122.0(5) . 1_455
C24 O15 Sm2 117.9(5) . .
C21 O9 Sm1 121.3(5) . .
Sm1 O1W H1WA 95.4 . .
Sm1 O1W H1WB 131.1 . .
H1WA O1W H1WB 107.7 . .
C18 C16 C17 117.4(8) . .
C18 C16 C15 122.0(8) . .
C17 C16 C15 120.6(8) . .
N6 C17 C16 122.6(8) . .
N6 C17 H17 118.7 . .
C16 C17 H17 118.7 . .
Sm2 O2W H2WA 144.5 . .
Sm2 O2W H2WB 98.8 . .
H2WA O2W H2WB 107.7 . .
C23 O13 Sm1 119.2(5) . .
C22 O10 Sm1 119.6(5) . .
C20 N6 C17 118.9(8) . .
C9 C8 C7 119.1(9) . .
C9 C8 H8 120.4 . .
C7 C8 H8 120.4 . .
C6 C10 N3 120.8(9) . .
C6 C10 H10 119.6 . .
N3 C10 H10 119.6 . .
C19 C18 C16 120.2(9) . .
C19 C18 H18 119.9 . .
C16 C18 H18 119.9 . .
C10 N3 C9 115.6(9) . .
N6 C20 C19 122.0(8) . .
N6 C20 H20 119.0 . .
C19 C20 H20 119.0 . .
C8 C9 N3 123.7(9) . .
C8 C9 H9 118.2 . .
N3 C9 H9 118.2 . .
C8 C7 C6 122.6(9) . .
C8 C7 H7 118.7 . .
C6 C7 H7 118.7 . .
C18 C19 C20 118.9(9) . .
C18 C19 H19 120.6 . .
C20 C19 H19 120.6 . .
H5WA O5W H5WB 107.7 . .
H7WB O7W H7WA 105.2 . .
H6WA O6W H6WB 107.7 . .
H8WA O8W H8WB 107.7 . .

loop_
_geom_bond_atom_site_label_1
_geom_bond_atom_site_label_2
_geom_bond_distance
_geom_bond_site_symmetry_2
Sm1 O6 2.388(5) .
Sm1 O7 2.427(5) .
Sm1 O14 2.430(5) 2_655
Sm1 O13 2.445(6) .
Sm1 O9 2.455(6) .
Sm1 O10 2.482(5) .
Sm1 O1W 2.490(5) .
Sm1 O1 2.538(6) .
Sm1 O2 2.607(5) .
Sm2 O3 2.344(5) .
Sm2 O2 2.417(5) .
Sm2 O15 2.436(6) .
Sm2 O16 2.448(5) 2_765
Sm2 O2W 2.461(7) .
Sm2 O12 2.464(6) 1_655
Sm2 O8 2.498(6) .
Sm2 O11 2.543(6) 1_655
Sm2 O7 2.566(5) .
O8 C14 1.264(9) .
O7 C14 1.261(9) .
O6 C11 1.259(9) .
O5 C11 1.253(10) .
O5 Fe1 2.104(6) .
C12 C13 1.380(11) .
C12 N4 1.394(10) .
C12 C11 1.490(11) .
C13 N5 1.370(10) .
C13 C14 1.472(11) .
C15 N4 1.321(10) .
C15 N5 1.353(10) .
C15 C16 1.475(11) .
N5 H5 0.8600 .
N4 Fe1 2.258(7) .
O2 C1 1.268(9) .
O1 C1 1.262(9) .
O4 C4 1.262(10) .
O4 Fe1 2.138(6) 1_554
O3 C4 1.252(9) .
C1 C2 1.471(11) .
C3 N2 1.378(10) .
C3 C2 1.387(11) .
C3 C4 1.496(11) .
C2 N1 1.383(10) .
C6 C10 1.370(12) .
C6 C7 1.379(12) .
C6 C5 1.491(11) .
C5 N2 1.329(10) .
C5 N1 1.345(10) .
N1 H1 0.8600 .
N2 Fe1 2.220(7) 1_554
Fe1 O4W 2.133(6) .
Fe1 O4 2.138(6) 1_556
Fe1 O3W 2.179(6) .
Fe1 N2 2.220(7) 1_556
Fe1 H3WA 2.0551 .
Fe1 H4WB 1.5603 .
O3W H3WA 0.8501 .
O3W H3WB 0.8499 .
O4W H4WA 0.6887 .
O4W H4WB 0.6837 .
C22 O11 1.255(9) .
C22 O10 1.256(9) .
C22 C21 1.529(12) .
C24 O16 1.246(10) .
C24 O15 1.246(9) .
C24 C24 1.567(17) 2_765
C21 O12 1.255(10) .
C21 O9 1.255(10) .
C23 O14 1.252(10) .
C23 O13 1.263(10) .
C23 C23 1.542(16) 2_655
O14 Sm1 2.430(5) 2_655
O16 Sm2 2.448(5) 2_765
O11 Sm2 2.543(6) 1_455
O12 Sm2 2.464(6) 1_455
O1W H1WA 0.8500 .
O1W H1WB 0.8500 .
C16 C18 1.387(12) .
C16 C17 1.400(12) .
C17 N6 1.337(11) .
C17 H17 0.9300 .
O2W H2WA 0.8499 .
O2W H2WB 0.8500 .
N6 C20 1.334(12) .
C8 C9 1.304(13) .
C8 C7 1.320(12) .
C8 H8 0.9300 .
C10 N3 1.385(12) .
C10 H10 0.9300 .
C18 C19 1.367(12) .
C18 H18 0.9300 .
N3 C9 1.413(14) .
C20 C19 1.391(13) .
C20 H20 0.9300 .
C9 H9 0.9300 .
C7 H7 0.9300 .
C19 H19 0.9300 .
O5W H5WA 0.8499 .
O5W H5WB 0.8500 .
O7W H7WB 0.8494 .
O7W H7WA 0.8501 .
O6W H6WA 0.8500 .
O6W H6WB 0.8500 .
O8W H8WA 0.8501 .
O8W H8WB 0.8500 .

loop_
_geom_torsion_atom_site_label_1
_geom_torsion_atom_site_label_2
_geom_torsion_atom_site_label_3
_geom_torsion_atom_site_label_4
_geom_torsion
_geom_torsion_site_symmetry_1
_geom_torsion_site_symmetry_4
O3 Sm2 O8 C14 -101.1(5) . .
O2 Sm2 O8 C14 -2.9(5) . .
O15 Sm2 O8 C14 95.1(5) . .
O16 Sm2 O8 C14 67.2(5) 2_765 .
O2W Sm2 O8 C14 -86.3(5) . .
O12 Sm2 O8 C14 -157.9(5) 1_655 .
O11 Sm2 O8 C14 137.3(5) 1_655 .
O7 Sm2 O8 C14 -3.1(4) . .
O6 Sm1 O7 C14 26.6(10) . .
O14 Sm1 O7 C14 -117.3(11) 2_655 .
O13 Sm1 O7 C14 -49.3(10) . .
O9 Sm1 O7 C14 -70.9(11) . .
O10 Sm1 O7 C14 66.1(12) . .
O1W Sm1 O7 C14 102.8(11) . .
O1 Sm1 O7 C14 173.6(10) . .
O2 Sm1 O7 C14 176.1(11) . .
O6 Sm1 O7 Sm2 -151.7(3) . .
O14 Sm1 O7 Sm2 64.4(2) 2_655 .
O13 Sm1 O7 Sm2 132.4(3) . .
O9 Sm1 O7 Sm2 110.8(3) . .
O10 Sm1 O7 Sm2 -112.2(4) . .
O1W Sm1 O7 Sm2 -75.5(2) . .
O1 Sm1 O7 Sm2 -4.7(3) . .
O2 Sm1 O7 Sm2 -2.19(19) . .
O3 Sm2 O7 C14 138.7(4) . .
O2 Sm2 O7 C14 -176.8(5) . .
O15 Sm2 O7 C14 -126.1(5) . .
O16 Sm2 O7 C14 -89.1(5) 2_765 .
O2W Sm2 O7 C14 84.1(5) . .
O12 Sm2 O7 C14 35.0(5) 1_655 .
O8 Sm2 O7 C14 3.0(4) . .
O11 Sm2 O7 C14 -44.6(5) 1_655 .
O3 Sm2 O7 Sm1 -42.2(3) . .
O2 Sm2 O7 Sm1 2.3(2) . .
O15 Sm2 O7 Sm1 53.0(3) . .
O16 Sm2 O7 Sm1 90.0(3) 2_765 .
O2W Sm2 O7 Sm1 -96.8(3) . .
O12 Sm2 O7 Sm1 -145.8(2) 1_655 .
O8 Sm2 O7 Sm1 -177.8(4) . .
O11 Sm2 O7 Sm1 134.5(2) 1_655 .
O7 Sm1 O6 C11 -54.5(10) . .
O14 Sm1 O6 C11 5.2(11) 2_655 .
O13 Sm1 O6 C11 22.0(10) . .
O9 Sm1 O6 C11 84.5(10) . .
O10 Sm1 O6 C11 145.0(10) . .
O1W Sm1 O6 C11 -141.2(10) . .
O1 Sm1 O6 C11 -164.3(9) . .
O2 Sm1 O6 C11 -89.7(10) . .
N4 C12 C13 N5 -0.5(9) . .
C11 C12 C13 N5 174.2(8) . .
N4 C12 C13 C14 -176.0(9) . .
C11 C12 C13 C14 -1.3(18) . .
Sm1 O7 C14 O8 176.1(7) . .
Sm2 O7 C14 O8 -5.4(8) . .
Sm1 O7 C14 C13 -7.1(16) . .
Sm2 O7 C14 C13 171.4(7) . .
Sm2 O8 C14 O7 5.6(8) . .
Sm2 O8 C14 C13 -171.4(6) . .
N5 C13 C14 O7 172.9(7) . .
C12 C13 C14 O7 -12.0(16) . .
N5 C13 C14 O8 -10.2(12) . .
C12 C13 C14 O8 164.9(10) . .
Fe1 O5 C11 O6 173.8(6) . .
Fe1 O5 C11 C12 -10.2(10) . .
Sm1 O6 C11 O5 -136.1(8) . .
Sm1 O6 C11 C12 48.1(14) . .
C13 C12 C11 O5 -176.2(9) . .
N4 C12 C11 O5 -1.9(11) . .
C13 C12 C11 O6 -0.2(14) . .
N4 C12 C11 O6 174.1(7) . .
N4 C15 N5 C13 0.0(10) . .
C16 C15 N5 C13 -176.2(8) . .
C12 C13 N5 C15 0.3(10) . .
C14 C13 N5 C15 176.8(7) . .
N5 C15 N4 C12 -0.3(9) . .
C16 C15 N4 C12 175.7(8) . .
N5 C15 N4 Fe1 169.0(7) . .
C16 C15 N4 Fe1 -15.0(16) . .
C13 C12 N4 C15 0.4(9) . .
C11 C12 N4 C15 -175.2(7) . .
C13 C12 N4 Fe1 -173.1(5) . .
C11 C12 N4 Fe1 11.3(8) . .
O3 Sm2 O2 C1 -25.5(11) . .
O15 Sm2 O2 C1 53.0(11) . .
O16 Sm2 O2 C1 121.3(11) 2_765 .
O2W Sm2 O2 C1 -96.7(11) . .
O12 Sm2 O2 C1 -48.1(12) 1_655 .
O8 Sm2 O2 C1 -169.0(10) . .
O11 Sm2 O2 C1 82.8(11) 1_655 .
O7 Sm2 O2 C1 -168.9(11) . .
O3 Sm2 O2 Sm1 141.3(3) . .
O15 Sm2 O2 Sm1 -140.3(3) . .
O16 Sm2 O2 Sm1 -72.0(2) 2_765 .
O2W Sm2 O2 Sm1 70.0(3) . .
O12 Sm2 O2 Sm1 118.7(4) 1_655 .
O8 Sm2 O2 Sm1 -2.3(3) . .
O11 Sm2 O2 Sm1 -110.5(3) 1_655 .
O7 Sm2 O2 Sm1 -2.16(19) . .
O6 Sm1 O2 C1 -145.5(4) . .
O7 Sm1 O2 C1 176.0(5) . .
O14 Sm1 O2 C1 82.2(5) 2_655 .
O13 Sm1 O2 C1 125.8(4) . .
O9 Sm1 O2 C1 41.3(5) . .
O10 Sm1 O2 C1 -39.7(5) . .
O1W Sm1 O2 C1 -92.9(5) . .
O1 Sm1 O2 C1 -7.0(4) . .
O6 Sm1 O2 Sm2 40.8(3) . .
O7 Sm1 O2 Sm2 2.3(2) . .
O14 Sm1 O2 Sm2 -91.5(2) 2_655 .
O13 Sm1 O2 Sm2 -47.9(3) . .
O9 Sm1 O2 Sm2 -132.4(2) . .
O10 Sm1 O2 Sm2 146.6(2) . .
O1W Sm1 O2 Sm2 93.4(2) . .
O1 Sm1 O2 Sm2 179.3(3) . .
O6 Sm1 O1 C1 108.3(5) . .
O7 Sm1 O1 C1 9.9(5) . .
O14 Sm1 O1 C1 -64.3(5) 2_655 .
O13 Sm1 O1 C1 -80.9(5) . .
O9 Sm1 O1 C1 -135.2(5) . .
O10 Sm1 O1 C1 159.5(5) . .
O1W Sm1 O1 C1 85.3(5) . .
O2 Sm1 O1 C1 7.0(4) . .
O2 Sm2 O3 C4 48.2(11) . .
O15 Sm2 O3 C4 -31.4(11) . .
O16 Sm2 O3 C4 -3.6(13) 2_765 .
O2W Sm2 O3 C4 144.6(12) . .
O12 Sm2 O3 C4 -142.8(12) 1_655 .
O8 Sm2 O3 C4 159.6(11) . .
O11 Sm2 O3 C4 -87.9(12) 1_655 .
O7 Sm2 O3 C4 89.0(12) . .
Sm1 O1 C1 O2 -13.1(8) . .
Sm1 O1 C1 C2 163.8(6) . .
Sm2 O2 C1 O1 -179.3(6) . .
Sm1 O2 C1 O1 12.7(8) . .
Sm2 O2 C1 C2 3.9(16) . .
Sm1 O2 C1 C2 -164.2(7) . .
N2 C3 C2 N1 -0.5(9) . .
C4 C3 C2 N1 -178.8(8) . .
N2 C3 C2 C1 173.0(9) . .
C4 C3 C2 C1 -5.3(17) . .
O1 C1 C2 N1 15.9(12) . .
O2 C1 C2 N1 -167.2(7) . .
O1 C1 C2 C3 -156.9(9) . .
O2 C1 C2 C3 20.0(15) . .
Sm2 O3 C4 O4 142.6(9) . .
Sm2 O3 C4 C3 -37.8(16) . .
Fe1 O4 C4 O3 -162.7(6) 1_554 .
Fe1 O4 C4 C3 17.7(10) 1_554 .
N2 C3 C4 O3 178.1(8) . .
C2 C3 C4 O3 -3.7(15) . .
N2 C3 C4 O4 -2.3(11) . .
C2 C3 C4 O4 175.9(9) . .
C10 C6 C5 N2 24.7(13) . .
C7 C6 C5 N2 -152.8(9) . .
C10 C6 C5 N1 -155.0(9) . .
C7 C6 C5 N1 27.4(13) . .
N2 C5 N1 C2 0.6(10) . .
C6 C5 N1 C2 -179.6(8) . .
C3 C2 N1 C5 0.0(9) . .
C1 C2 N1 C5 -174.8(7) . .
N1 C5 N2 C3 -0.8(10) . .
C6 C5 N2 C3 179.4(8) . .
N1 C5 N2 Fe1 -161.5(7) . 1_554
C6 C5 N2 Fe1 18.7(15) . 1_554
C2 C3 N2 C5 0.8(10) . .
C4 C3 N2 C5 179.4(7) . .
C2 C3 N2 Fe1 168.4(6) . 1_554
C4 C3 N2 Fe1 -12.9(9) . 1_554
C11 O5 Fe1 O4W 100.8(7) . .
C11 O5 Fe1 O3W -80.1(7) . .
C11 O5 Fe1 N2 -172.9(7) . 1_556
C11 O5 Fe1 N4 12.6(6) . .
C15 N4 Fe1 O5 179.0(10) . .
C12 N4 Fe1 O5 -11.8(5) . .
C15 N4 Fe1 O4W 87.3(10) . .
C12 N4 Fe1 O4W -103.6(5) . .
C15 N4 Fe1 O4 -1.5(11) . 1_556
C12 N4 Fe1 O4 167.6(5) . 1_556
C15 N4 Fe1 O3W -89.4(10) . .
C12 N4 Fe1 O3W 79.8(5) . .
O11 C22 C21 O12 4.8(12) . .
O10 C22 C21 O12 -174.6(8) . .
O11 C22 C21 O9 -175.3(8) . .
O10 C22 C21 O9 5.3(12) . .
O13 C23 O14 Sm1 -179.8(6) . 2_655
C23 C23 O14 Sm1 0.2(11) 2_655 2_655
O15 C24 O16 Sm2 162.6(7) . 2_765
C24 C24 O16 Sm2 -18.9(11) 2_765 2_765
O10 C22 O11 Sm2 171.2(7) . 1_455
C21 C22 O11 Sm2 -8.2(10) . 1_455
O9 C21 O12 Sm2 -178.8(7) . 1_455
C22 C21 O12 Sm2 1.1(11) . 1_455
O16 C24 O15 Sm2 161.4(7) . .
C24 C24 O15 Sm2 -17.0(11) 2_765 .
O3 Sm2 O15 C24 178.6(6) . .
O2 Sm2 O15 C24 101.6(6) . .
O16 Sm2 O15 C24 18.9(6) 2_765 .
O2W Sm2 O15 C24 171.6(5) . .
O12 Sm2 O15 C24 -108.5(6) 1_655 .
O8 Sm2 O15 C24 -11.0(7) . .
O11 Sm2 O15 C24 -57.3(6) 1_655 .
O7 Sm2 O15 C24 56.0(6) . .
O12 C21 O9 Sm1 -178.9(7) . .
C22 C21 O9 Sm1 1.3(10) . .
O6 Sm1 O9 C21 67.3(7) . .
O7 Sm1 O9 C21 153.0(6) . .
O14 Sm1 O9 C21 -157.4(7) 2_655 .
O13 Sm1 O9 C21 131.1(7) . .
O10 Sm1 O9 C21 -4.0(6) . .
O1W Sm1 O9 C21 -18.0(8) . .
O1 Sm1 O9 C21 -83.0(7) . .
O2 Sm1 O9 C21 -118.2(7) . .
N4 C15 C16 C18 -10.0(14) . .
N5 C15 C16 C18 165.5(9) . .
N4 C15 C16 C17 169.3(8) . .
N5 C15 C16 C17 -15.1(13) . .
C18 C16 C17 N6 -0.4(14) . .
C15 C16 C17 N6 -179.7(8) . .
O14 C23 O13 Sm1 -179.8(6) . .
C23 C23 O13 Sm1 0.3(11) 2_655 .
O6 Sm1 O13 C23 -168.0(6) . .
O7 Sm1 O13 C23 -89.2(6) . .
O14 Sm1 O13 C23 -0.3(5) 2_655 .
O9 Sm1 O13 C23 76.5(6) . .
O10 Sm1 O13 C23 122.8(6) . .
O1W Sm1 O13 C23 -140.1(5) . .
O1 Sm1 O13 C23 17.1(7) . .
O2 Sm1 O13 C23 -43.5(6) . .
O11 C22 O10 Sm1 171.6(7) . .
C21 C22 O10 Sm1 -9.1(9) . .
O6 Sm1 O10 C22 -106.2(6) . .
O7 Sm1 O10 C22 -144.6(6) . .
O14 Sm1 O10 C22 39.7(7) 2_655 .
O13 Sm1 O10 C22 -41.7(6) . .
O9 Sm1 O10 C22 7.0(6) . .
O1W Sm1 O10 C22 176.8(6) . .
O1 Sm1 O10 C22 98.5(6) . .
O2 Sm1 O10 C22 123.7(6) . .
C16 C17 N6 C20 -0.7(14) . .
C7 C6 C10 N3 0.4(14) . .
C5 C6 C10 N3 -177.2(9) . .
C17 C16 C18 C19 1.4(14) . .
C15 C16 C18 C19 -179.3(9) . .
C6 C10 N3 C9 -0.7(14) . .
C17 N6 C20 C19 0.7(15) . .
C7 C8 C9 N3 -0.3(17) . .
C10 N3 C9 C8 0.6(16) . .
C9 C8 C7 C6 -0.1(16) . .
C10 C6 C7 C8 0.0(15) . .
C5 C6 C7 C8 177.6(9) . .
C16 C18 C19 C20 -1.4(15) . .
N6 C20 C19 C18 0.3(15) . .
